data_4301694
loop_
_publ_author_name
'Xiao-Wu Lei'
'Guo-Hua Zhong'
'Long-Hua Li'
'Chun-Li Hu'
'Min-Jie Li'
'Jiang-Gao Mao'

_publ_section_title
;
Eu3Co2In15 and KM2In9 (M = Co, Ni): 3D Frameworks Based on Transition Metal
Centered In9 Clusters
;
_journal_name_full 'Inorganic Chemistry'
_journal_page_first 2526
_journal_page_last 2533
_journal_paper_doi 10.1021/ic8019765
_journal_volume 48
_journal_year 2009
_chemical_formula_sum 'Co2 In9 K'
_chemical_formula_weight 1190.34
_chemical_name_systematic
; 
 ? 
;
_space_group_IT_number 191
_symmetry_cell_setting hexagonal
_symmetry_space_group_name_Hall '-P 6 2'
_symmetry_space_group_name_H-M 'P 6/m m m'
_atom_sites_solution_primary direct
_atom_sites_solution_secondary difmap
_audit_creation_method SHELXL-97
_cell_angle_alpha 90.00
_cell_angle_beta 90.00
_cell_angle_gamma 120.00
_cell_formula_units_Z 1
_cell_length_a 8.7915(7)
_cell_length_b 8.7915(7)
_cell_length_c 4.2364(4)
_cell_measurement_temperature 293(2)
_cell_volume 283.57(4)
_computing_cell_refinement 'CrystalClear (Rigaku Corp., 2000)'
_computing_data_collection 'CrystalClear (Rigaku Corp., 2000)'
_computing_data_reduction 'CrystalClear (Rigaku Corp., 2000)'
_computing_structure_refinement 'SHELXL-97 (Sheldrick, 1997)'
_computing_structure_solution 'SHELXS-97 (Sheldrick, 1990)'
_diffrn_ambient_temperature 293(2)
_diffrn_detector_area_resol_mean 28.5714
_diffrn_measured_fraction_theta_full 0.982
_diffrn_measured_fraction_theta_max 0.982
_diffrn_measurement_device_type 'Mercury70 (2x2 bin mode)'
_diffrn_measurement_method CCD_Profile_fitting
_diffrn_radiation_monochromator graphite
_diffrn_radiation_source 'fine-focus sealed tube'
_diffrn_radiation_type MoK\a
_diffrn_radiation_wavelength 0.71073
_diffrn_reflns_av_R_equivalents 0.0275
_diffrn_reflns_av_sigmaI/netI 0.0094
_diffrn_reflns_limit_h_max 11
_diffrn_reflns_limit_h_min -11
_diffrn_reflns_limit_k_max 11
_diffrn_reflns_limit_k_min -11
_diffrn_reflns_limit_l_max 5
_diffrn_reflns_limit_l_min -5
_diffrn_reflns_number 2141
_diffrn_reflns_theta_full 27.37
_diffrn_reflns_theta_max 27.37
_diffrn_reflns_theta_min 2.68
_diffrn_standards_decay_% <1.0%
_exptl_absorpt_coefficient_mu 21.067
_exptl_absorpt_correction_T_max 1.0000
_exptl_absorpt_correction_T_min 0.6113
_exptl_absorpt_correction_type multi-scan
_exptl_crystal_colour Gray
_exptl_crystal_density_diffrn 6.971
_exptl_crystal_density_method 'not measured'
_exptl_crystal_description Prism
_exptl_crystal_F_000 514
_exptl_crystal_size_max 0.2000
_exptl_crystal_size_mid 0.0500
_exptl_crystal_size_min 0.0500
_refine_diff_density_max 0.359
_refine_diff_density_min -0.667
_refine_diff_density_rms 0.111
_refine_ls_extinction_coef 0.0155(9)
_refine_ls_extinction_expression Fc^*^=kFc[1+0.001xFc^2^\l^3^/sin(2\q)]^-1/4^
_refine_ls_extinction_method SHELXL
_refine_ls_goodness_of_fit_ref 1.271
_refine_ls_hydrogen_treatment none
_refine_ls_matrix_type full
_refine_ls_number_parameters 13
_refine_ls_number_reflns 161
_refine_ls_number_restraints 0
_refine_ls_restrained_S_all 1.271
_refine_ls_R_factor_all 0.0107
_refine_ls_R_factor_gt 0.0107
_refine_ls_shift/su_max 0.000
_refine_ls_shift/su_mean 0.000
_refine_ls_structure_factor_coef Fsqd
_refine_ls_weighting_details 'calc w=1/[\s^2^(Fo^2^)+(0.0127P)^2^+0.2685P] where P=(Fo^2^+2Fc^2^)/3'
_refine_ls_weighting_scheme calc
_refine_ls_wR_factor_gt 0.0261
_refine_ls_wR_factor_ref 0.0261
_reflns_number_gt 163
_reflns_number_total 163
_reflns_threshold_expression >2sigma(I)
_cod_data_source_file ic8019765_si_001_2.cif
_cod_data_source_block KCo2In9
_cod_depositor_comments
;
The following automatic conversions were performed:
'_exptl_absorpt_correction_type' value 'Multi-scan' changed to
'multi-scan' according to
'/home/saulius/struct/CIF-dictionaries/cif_core.dic' dictionary named
'cif_core.dic' version 2.4.1 from 2010-06-29.

Automatic conversion script
Id: cif_fix_enum 1527 2010-12-29 10:47:43Z saulius 
;
_cod_database_code 4301694

loop_
_symmetry_equiv_pos_as_xyz
'x, y, z'
'-y, x-y, z'
'-x+y, -x, z'
'-x, -y, z'
'y, -x+y, z'
'x-y, x, z'
'y, x, -z'
'x-y, -y, -z'
'-x, -x+y, -z'
'-y, -x, -z'
'-x+y, y, -z'
'x, x-y, -z'
'-x, -y, -z'
'y, -x+y, -z'
'x-y, x, -z'
'x, y, -z'
'-y, x-y, -z'
'-x+y, -x, -z'
'-y, -x, z'
'-x+y, y, z'
'x, x-y, z'
'y, x, z'
'x-y, -y, z'
'-x, -x+y, z'

loop_
_atom_site_label
_atom_site_type_symbol
_atom_site_fract_x
_atom_site_fract_y
_atom_site_fract_z
_atom_site_U_iso_or_equiv
_atom_site_adp_type
_atom_site_occupancy
_atom_site_symmetry_multiplicity
_atom_site_calc_flag
_atom_site_refinement_flags
_atom_site_disorder_assembly
_atom_site_disorder_group
K1 K 0.0000 0.0000 0.0000 0.0244(6) Uani 1 24 d S . .
Co1 Co 0.3333 0.6667 0.0000 0.0077(2) Uani 1 12 d S . .
In1 In 0.208396(19) 0.41679(4) 0.5000 0.01166(16) Uani 1 4 d S . .
In2 In 0.0000 0.5000 0.0000 0.01378(17) Uani 1 8 d S . .

loop_
_atom_site_aniso_label
_atom_site_aniso_U_11
_atom_site_aniso_U_22
_atom_site_aniso_U_33
_atom_site_aniso_U_23
_atom_site_aniso_U_13
_atom_site_aniso_U_12
K1 0.0267(8) 0.0267(8) 0.0199(12) 0.000 0.000 0.0134(4)
Co1 0.0060(3) 0.0060(3) 0.0110(5) 0.000 0.000 0.00301(14)
In1 0.01081(17) 0.0123(2) 0.0123(2) 0.000 0.000 0.00615(10)
In2 0.0061(2) 0.0195(2) 0.0113(2) 0.000 0.000 0.00304(12)

loop_
_atom_type_symbol
_atom_type_description
_atom_type_scat_dispersion_real
_atom_type_scat_dispersion_imag
_atom_type_scat_source
K K 0.2009 0.2494 'International Tables Vol C Tables 4.2.6.8 and 6.1.1.4'
Co Co 0.3494 0.9721 'International Tables Vol C Tables 4.2.6.8 and 6.1.1.4'
In In -0.7276 1.3100 'International Tables Vol C Tables 4.2.6.8 and 6.1.1.4'

loop_
_geom_angle_atom_site_label_1
_geom_angle_atom_site_label_2
_geom_angle_atom_site_label_3
_geom_angle
_geom_angle_site_symmetry_1
_geom_angle_site_symmetry_3
_geom_angle_publ_flag
In1 K1 In1 49.148(2) 14_556 . ?
In1 K1 In1 180.000(7) 14_556 2_554 ?
In1 K1 In1 130.852(2) . 2_554 ?
In1 K1 In1 130.852(3) 14_556 13 ?
In1 K1 In1 180.0 . 13 ?
In1 K1 In1 49.148(2) 2_554 13 ?
In1 K1 In1 49.148(2) 14_556 3 ?
In1 K1 In1 92.158(6) . 3 ?
In1 K1 In1 130.852(2) 2_554 3 ?
In1 K1 In1 87.842(6) 13 3 ?
In1 K1 In1 87.842(6) 14_556 3_554 ?
In1 K1 In1 130.852(2) . 3_554 ?
In1 K1 In1 92.158(6) 2_554 3_554 ?
In1 K1 In1 49.148(2) 13 3_554 ?
In1 K1 In1 67.447(8) 3 3_554 ?
In1 K1 In1 92.158(6) 14_556 15_556 ?
In1 K1 In1 49.148(3) . 15_556 ?
In1 K1 In1 87.842(6) 2_554 15_556 ?
In1 K1 In1 130.852(3) 13 15_556 ?
In1 K1 In1 112.553(8) 3 15_556 ?
In1 K1 In1 180.0 3_554 15_556 ?
In1 K1 In1 130.852(2) 14_556 15 ?
In1 K1 In1 87.842(6) . 15 ?
In1 K1 In1 49.148(2) 2_554 15 ?
In1 K1 In1 92.158(6) 13 15 ?
In1 K1 In1 180.0 3 15 ?
In1 K1 In1 112.553(8) 3_554 15 ?
In1 K1 In1 67.446(8) 15_556 15 ?
In1 K1 In1 87.842(6) 14_556 1_554 ?
In1 K1 In1 67.446(8) . 1_554 ?
In1 K1 In1 92.158(6) 2_554 1_554 ?
In1 K1 In1 112.554(8) 13 1_554 ?
In1 K1 In1 130.852(2) 3 1_554 ?
In1 K1 In1 92.158(6) 3_554 1_554 ?
In1 K1 In1 87.842(6) 15_556 1_554 ?
In1 K1 In1 49.148(2) 15 1_554 ?
In1 K1 In1 67.446(8) 14_556 14 ?
In1 K1 In1 87.842(6) . 14 ?
In1 K1 In1 112.554(8) 2_554 14 ?
In1 K1 In1 92.158(6) 13 14 ?
In1 K1 In1 87.842(6) 3 14 ?
In1 K1 In1 49.148(2) 3_554 14 ?
In1 K1 In1 130.852(3) 15_556 14 ?
In1 K1 In1 92.158(6) 15 14 ?
In1 K1 In1 49.148(2) 1_554 14 ?
In1 K1 In1 112.554(8) 14_556 2 ?
In1 K1 In1 92.158(6) . 2 ?
In1 K1 In1 67.446(8) 2_554 2 ?
In1 K1 In1 87.842(6) 13 2 ?
In1 K1 In1 92.158(6) 3 2 ?
In1 K1 In1 130.852(3) 3_554 2 ?
In1 K1 In1 49.148(2) 15_556 2 ?
In1 K1 In1 87.842(6) 15 2 ?
In1 K1 In1 130.852(3) 1_554 2 ?
In1 K1 In1 180.000(12) 14 2 ?
In1 K1 In1 92.158(6) 14_556 13_556 ?
In1 K1 In1 112.554(8) . 13_556 ?
In1 K1 In1 87.842(6) 2_554 13_556 ?
In1 K1 In1 67.446(8) 13 13_556 ?
In1 K1 In1 49.148(2) 3 13_556 ?
In1 K1 In1 87.842(6) 3_554 13_556 ?
In1 K1 In1 92.158(6) 15_556 13_556 ?
In1 K1 In1 130.852(2) 15 13_556 ?
In1 K1 In1 180.0 1_554 13_556 ?
In1 K1 In1 130.852(3) 14 13_556 ?
In1 K1 In1 49.148(2) 2 13_556 ?
In2 Co1 In2 120.0 3_565 . ?
In2 Co1 In2 120.0 3_565 2_665 ?
In2 Co1 In2 120.0 . 2_665 ?
In2 Co1 In1 70.482(2) 3_565 3_565 ?
In2 Co1 In1 70.482(2) . 3_565 ?
In2 Co1 In1 131.929(6) 2_665 3_565 ?
In2 Co1 In1 70.482(2) 3_565 3_564 ?
In2 Co1 In1 70.482(2) . 3_564 ?
In2 Co1 In1 131.929(6) 2_665 3_564 ?
In1 Co1 In1 96.143(11) 3_565 3_564 ?
In2 Co1 In1 70.482(2) 3_565 2_665 ?
In2 Co1 In1 131.929(6) . 2_665 ?
In2 Co1 In1 70.482(2) 2_665 2_665 ?
In1 Co1 In1 70.716(9) 3_565 2_665 ?
In1 Co1 In1 140.964(4) 3_564 2_665 ?
In2 Co1 In1 131.929(6) 3_565 1_554 ?
In2 Co1 In1 70.482(2) . 1_554 ?
In2 Co1 In1 70.482(2) 2_665 1_554 ?
In1 Co1 In1 140.964(4) 3_565 1_554 ?
In1 Co1 In1 70.716(9) 3_564 1_554 ?
In1 Co1 In1 140.964(4) 2_665 1_554 ?
In2 Co1 In1 70.482(2) 3_565 2_664 ?
In2 Co1 In1 131.929(6) . 2_664 ?
In2 Co1 In1 70.482(2) 2_665 2_664 ?
In1 Co1 In1 140.964(5) 3_565 2_664 ?
In1 Co1 In1 70.716(9) 3_564 2_664 ?
In1 Co1 In1 96.143(11) 2_665 2_664 ?
In1 Co1 In1 70.716(9) 1_554 2_664 ?
In2 Co1 In1 131.929(6) 3_565 . ?
In2 Co1 In1 70.482(2) . . ?
In2 Co1 In1 70.482(2) 2_665 . ?
In1 Co1 In1 70.716(9) 3_565 . ?
In1 Co1 In1 140.964(4) 3_564 . ?
In1 Co1 In1 70.716(9) 2_665 . ?
In1 Co1 In1 96.143(11) 1_554 . ?
In1 Co1 In1 140.964(4) 2_664 . ?
Co1 In1 Co1 96.143(11) 1_556 . ?
Co1 In1 In2 50.112(4) 1_556 2_666 ?
Co1 In1 In2 111.698(9) . 2_666 ?
Co1 In1 In2 111.698(9) 1_556 2_665 ?
Co1 In1 In2 50.112(4) . 2_665 ?
In2 In1 In2 85.602(7) 2_666 2_665 ?
Co1 In1 In2 111.698(9) 1_556 . ?
Co1 In1 In2 50.112(4) . . ?
In2 In1 In2 156.550(11) 2_666 . ?
In2 In1 In2 89.661(7) 2_665 . ?
Co1 In1 In2 50.112(4) 1_556 1_556 ?
Co1 In1 In2 111.698(9) . 1_556 ?
In2 In1 In2 89.661(7) 2_666 1_556 ?
In2 In1 In2 156.550(11) 2_665 1_556 ?
In2 In1 In2 85.602(7) . 1_556 ?
Co1 In1 In1 109.518(2) 1_556 15_556 ?
Co1 In1 In1 109.518(2) . 15_556 ?
In2 In1 In1 135.411(4) 2_666 15_556 ?
In2 In1 In1 135.411(4) 2_665 15_556 ?
In2 In1 In1 59.406(4) . 15_556 ?
In2 In1 In1 59.406(4) 1_556 15_556 ?
Co1 In1 In1 109.518(2) 1_556 14_556 ?
Co1 In1 In1 109.518(2) . 14_556 ?
In2 In1 In1 59.406(4) 2_666 14_556 ?
In2 In1 In1 59.406(4) 2_665 14_556 ?
In2 In1 In1 135.411(4) . 14_556 ?
In2 In1 In1 135.411(4) 1_556 14_556 ?
In1 In1 In1 120.0 15_556 14_556 ?
Co1 In1 In1 54.642(4) 1_556 2_665 ?
Co1 In1 In1 54.642(4) . 2_665 ?
In2 In1 In1 58.096(5) 2_666 2_665 ?
In2 In1 In1 58.096(5) 2_665 2_665 ?
In2 In1 In1 100.167(5) . 2_665 ?
In2 In1 In1 100.167(5) 1_556 2_665 ?
In1 In1 In1 150.0 15_556 2_665 ?
In1 In1 In1 90.0 14_556 2_665 ?
Co1 In1 In1 54.642(4) 1_556 3_565 ?
Co1 In1 In1 54.642(4) . 3_565 ?
In2 In1 In1 100.167(5) 2_666 3_565 ?
In2 In1 In1 100.167(5) 2_665 3_565 ?
In2 In1 In1 58.096(5) . 3_565 ?
In2 In1 In1 58.096(5) 1_556 3_565 ?
In1 In1 In1 90.0 15_556 3_565 ?
In1 In1 In1 150.0 14_556 3_565 ?
In1 In1 In1 60.0 2_665 3_565 ?
Co1 In1 K1 165.652(7) 1_556 . ?
Co1 In1 K1 98.205(7) . . ?
In2 In1 K1 123.109(7) 2_666 . ?
In2 In1 K1 77.983(5) 2_665 . ?
In2 In1 K1 77.983(5) . . ?
In2 In1 K1 123.109(7) 1_556 . ?
In1 In1 K1 65.426(1) 15_556 . ?
In1 In1 K1 65.426(1) 14_556 . ?
In1 In1 K1 136.079(3) 2_665 . ?
In1 In1 K1 136.079(3) 3_565 . ?
Co1 In1 K1 98.205(7) 1_556 1_556 ?
Co1 In1 K1 165.652(7) . 1_556 ?
In2 In1 K1 77.983(5) 2_666 1_556 ?
In2 In1 K1 123.109(7) 2_665 1_556 ?
In2 In1 K1 123.109(7) . 1_556 ?
In2 In1 K1 77.983(5) 1_556 1_556 ?
In1 In1 K1 65.426(1) 15_556 1_556 ?
In1 In1 K1 65.426(1) 14_556 1_556 ?
In1 In1 K1 136.079(3) 2_665 1_556 ?
In1 In1 K1 136.079(3) 3_565 1_556 ?
K1 In1 K1 67.446(8) . 1_556 ?
Co1 In2 Co1 180.0 13_565 . ?
Co1 In2 In1 59.406(4) 13_565 15 ?
Co1 In2 In1 120.594(4) . 15 ?
Co1 In2 In1 120.594(4) 13_565 3_565 ?
Co1 In2 In1 59.406(4) . 3_565 ?
In1 In2 In1 180.000(11) 15 3_565 ?
Co1 In2 In1 59.406(4) 13_565 15_556 ?
Co1 In2 In1 120.594(4) . 15_556 ?
In1 In2 In1 85.602(7) 15 15_556 ?
In1 In2 In1 94.398(7) 3_565 15_556 ?
Co1 In2 In1 120.594(4) 13_565 3_564 ?
Co1 In2 In1 59.406(4) . 3_564 ?
In1 In2 In1 94.398(7) 15 3_564 ?
In1 In2 In1 85.602(7) 3_565 3_564 ?
In1 In2 In1 180.000(5) 15_556 3_564 ?
Co1 In2 In1 59.406(4) 13_565 13_565 ?
Co1 In2 In1 120.594(4) . 13_565 ?
In1 In2 In1 63.807(10) 15 13_565 ?
In1 In2 In1 116.192(10) 3_565 13_565 ?
In1 In2 In1 118.812(8) 15_556 13_565 ?
In1 In2 In1 61.188(8) 3_564 13_565 ?
Co1 In2 In1 59.406(4) 13_565 13_566 ?
Co1 In2 In1 120.594(4) . 13_566 ?
In1 In2 In1 118.812(8) 15 13_566 ?
In1 In2 In1 61.188(8) 3_565 13_566 ?
In1 In2 In1 63.808(10) 15_556 13_566 ?
In1 In2 In1 116.192(10) 3_564 13_566 ?
In1 In2 In1 85.602(7) 13_565 13_566 ?
Co1 In2 In1 120.594(4) 13_565 . ?
Co1 In2 In1 59.406(4) . . ?
In1 In2 In1 116.192(10) 15 . ?
In1 In2 In1 63.808(10) 3_565 . ?
In1 In2 In1 61.188(8) 15_556 . ?
In1 In2 In1 118.812(8) 3_564 . ?
In1 In2 In1 180.000(10) 13_565 . ?
In1 In2 In1 94.398(7) 13_566 . ?
Co1 In2 In1 120.594(4) 13_565 1_554 ?
Co1 In2 In1 59.406(4) . 1_554 ?
In1 In2 In1 61.188(8) 15 1_554 ?
In1 In2 In1 118.812(8) 3_565 1_554 ?
In1 In2 In1 116.192(10) 15_556 1_554 ?
In1 In2 In1 63.808(10) 3_564 1_554 ?
In1 In2 In1 94.398(7) 13_565 1_554 ?
In1 In2 In1 180.0 13_566 1_554 ?
In1 In2 In1 85.602(7) . 1_554 ?

loop_
_geom_bond_atom_site_label_1
_geom_bond_atom_site_label_2
_geom_bond_distance
_geom_bond_site_symmetry_2
_geom_bond_publ_flag
K1 In1 3.8153(3) 14_556 ?
K1 In1 3.8153(3) . ?
K1 In1 3.8153(3) 2_554 ?
K1 In1 3.8153(3) 13 ?
K1 In1 3.8153(3) 3 ?
K1 In1 3.8153(3) 3_554 ?
K1 In1 3.8153(3) 15_556 ?
K1 In1 3.8153(3) 15 ?
K1 In1 3.8153(3) 1_554 ?
K1 In1 3.8153(3) 14 ?
K1 In1 3.8153(3) 2 ?
K1 In1 3.8153(3) 13_556 ?
Co1 In2 2.5379(2) 3_565 ?
Co1 In2 2.5379(2) . ?
Co1 In2 2.5379(2) 2_665 ?
Co1 In1 2.8471(3) 3_565 ?
Co1 In1 2.8471(3) 3_564 ?
Co1 In1 2.8471(3) 2_665 ?
Co1 In1 2.8471(3) 1_554 ?
Co1 In1 2.8471(3) 2_664 ?
Co1 In1 2.8471(3) . ?
In1 Co1 2.8471(3) 1_556 ?
In1 In2 3.1175(2) 2_666 ?
In1 In2 3.1175(2) 2_665 ?
In1 In2 3.1175(2) . ?
In1 In2 3.1175(2) 1_556 ?
In1 In1 3.1733(4) 15_556 ?
In1 In1 3.1733(4) 14_556 ?
In1 In1 3.2952(6) 2_665 ?
In1 In1 3.2952(6) 3_565 ?
In1 K1 3.8153(3) 1_556 ?
In2 Co1 2.5379(2) 13_565 ?
In2 In1 3.1175(2) 15 ?
In2 In1 3.1175(2) 3_565 ?
In2 In1 3.1175(2) 15_556 ?
In2 In1 3.1175(2) 3_564 ?
In2 In1 3.1175(2) 13_565 ?
In2 In1 3.1175(2) 13_566 ?
In2 In1 3.1175(2) 1_554 ?
